data_4502364
loop_
_publ_author_name
'Li, Shun-Li'
'Lan, Ya-Qian'
'Ma, Ji-Cheng'
'Ma, Jian-Fang'
'Su, Zhong-Min'

_publ_section_title
;
 Metal&#x2212;Organic Frameworks Based on Different Benzimidazole
 Derivatives: Effect of Length and Substituent Groups of the Ligands on
 the Structures
;
_journal_issue 3
_journal_name_full 'Crystal Growth &amp; Design'
_journal_page_first 1161
_journal_paper_doi 10.1021/cg9010482
_journal_volume 10
_journal_year 2010
_chemical_formula_sum 'C47 H40 N6 O12 Zn2'
_chemical_formula_weight 1011.59
_chemical_name_systematic
;
 ?
;
_space_group_IT_number 5
_symmetry_cell_setting monoclinic
_symmetry_space_group_name_Hall 'C 2y'
_symmetry_space_group_name_H-M 'C 1 2 1'
_atom_sites_solution_hydrogens geom
_atom_sites_solution_primary direct
_atom_sites_solution_secondary difmap
_audit_creation_method SHELXL-97
_cell_angle_alpha 90.00
_cell_angle_beta 111.176(3)
_cell_angle_gamma 90.00
_cell_formula_units_Z 2
_cell_length_a 11.218(2)
_cell_length_b 15.927(3)
_cell_length_c 12.965(3)
_cell_measurement_temperature 293(2)
_cell_measurement_theta_max 26.51
_cell_measurement_theta_min 2.33
_cell_volume 2160.0(8)
_computing_cell_refinement 'SMART (Bruker, 1997)'
_computing_data_collection 'SMART (Bruker, 1997)'
_computing_data_reduction SAINT
_computing_molecular_graphics 'SHELXTL-PLUS (Sheldrick, 1990)'
_computing_publication_material SHELXL-97
_computing_structure_refinement 'SHELXL-97 (Sheldrick, 1997)'
_computing_structure_solution 'SHELXS-97(Sheldrick, 1997)'
_diffrn_ambient_temperature 293(2)
_diffrn_measured_fraction_theta_full 0.997
_diffrn_measured_fraction_theta_max 0.990
_diffrn_measurement_device_type 'Bruker APEX CCD area-detector'
_diffrn_measurement_method '\w scans'
_diffrn_radiation_monochromator graphite
_diffrn_radiation_source 'fine-focus sealed tube'
_diffrn_radiation_type MoK\a
_diffrn_radiation_wavelength 0.71069
_diffrn_reflns_av_R_equivalents 0.0511
_diffrn_reflns_av_sigmaI/netI 0.0796
_diffrn_reflns_limit_h_max 10
_diffrn_reflns_limit_h_min -14
_diffrn_reflns_limit_k_max 19
_diffrn_reflns_limit_k_min -19
_diffrn_reflns_limit_l_max 15
_diffrn_reflns_limit_l_min -16
_diffrn_reflns_number 6086
_diffrn_reflns_theta_full 25.00
_diffrn_reflns_theta_max 26.51
_diffrn_reflns_theta_min 2.33
_diffrn_standards_number 0
_exptl_absorpt_coefficient_mu 1.185
_exptl_absorpt_correction_T_max 0.789
_exptl_absorpt_correction_T_min 0.728
_exptl_absorpt_correction_type multi-scan
_exptl_absorpt_process_details 'SADABS(Sheldrick, 1996)'
_exptl_crystal_colour colorless
_exptl_crystal_density_diffrn 1.555
_exptl_crystal_density_method 'not measured'
_exptl_crystal_description column
_exptl_crystal_F_000 1040
_exptl_crystal_size_max 0.31
_exptl_crystal_size_mid 0.23
_exptl_crystal_size_min 0.20
_refine_diff_density_max 0.942
_refine_diff_density_min -0.692
_refine_diff_density_rms 0.104
_refine_ls_abs_structure_details 'Flack H D (1983), Acta Cryst. A39, 876-881'
_refine_ls_abs_structure_Flack 0.00
_refine_ls_extinction_method none
_refine_ls_goodness_of_fit_ref 1.008
_refine_ls_hydrogen_treatment mixed
_refine_ls_matrix_type full
_refine_ls_number_parameters 314
_refine_ls_number_reflns 4261
_refine_ls_number_restraints 7
_refine_ls_restrained_S_all 1.008
_refine_ls_R_factor_all 0.0748
_refine_ls_R_factor_gt 0.0627
_refine_ls_shift/su_max 0.001
_refine_ls_shift/su_mean 0.000
_refine_ls_structure_factor_coef Fsqd
_refine_ls_weighting_details 'calc w=1/[\s^2^(Fo^2^)+(0.1064P)^2^+0.0000P] where P=(Fo^2^+2Fc^2^)/3'
_refine_ls_weighting_scheme calc
_refine_ls_wR_factor_gt 0.1591
_refine_ls_wR_factor_ref 0.1688
_reflns_number_gt 3515
_reflns_number_total 4261
_reflns_threshold_expression >2sigma(I)
_cod_data_source_file cg9010482_si_002.cif
_cod_data_source_block 3
_cod_original_sg_symbol_Hall 'C 2y '
_cod_original_sg_symbol_H-M C2
_cod_database_code 4502364

loop_
_symmetry_equiv_pos_as_xyz
'x, y, z'
'-x, y, -z'
'x+1/2, y+1/2, z'
'-x+1/2, y+1/2, -z'

loop_
_atom_site_label
_atom_site_type_symbol
_atom_site_fract_x
_atom_site_fract_y
_atom_site_fract_z
_atom_site_U_iso_or_equiv
_atom_site_adp_type
_atom_site_occupancy
_atom_site_symmetry_multiplicity
_atom_site_calc_flag
_atom_site_refinement_flags
Zn1 Zn 0.28277(6) 0.0626(5) 0.34100(5) 0.0414(2) Uani 1 1 d .
C1 C 0.2099(6) -0.0437(7) 0.1372(5) 0.0448(14) Uani 1 1 d .
C2 C 0.1776(7) 0.0231(7) 0.0613(6) 0.0534(17) Uani 1 1 d .
H2 H 0.1848 0.0786 0.0849 0.064 Uiso 1 1 calc R
C3 C 0.1350(7) 0.0032(8) -0.0491(6) 0.063(2) Uani 1 1 d .
H3 H 0.1116 0.0462 -0.1011 0.076 Uiso 1 1 calc R
C4 C 0.1258(8) -0.0801(8) -0.0852(7) 0.071(2) Uani 1 1 d .
H4 H 0.0981 -0.0910 -0.1607 0.086 Uiso 1 1 calc R
C5 C 0.1562(8) -0.1453(8) -0.0133(6) 0.067(2) Uani 1 1 d .
H5 H 0.1488 -0.2007 -0.0376 0.081 Uiso 1 1 calc R
C6 C 0.1993(6) -0.1251(7) 0.0994(6) 0.0508(16) Uani 1 1 d .
C7 C 0.2703(6) -0.1221(6) 0.2833(6) 0.0452(14) Uani 1 1 d .
C8 C 0.3243(7) -0.1520(6) 0.3982(6) 0.0458(15) Uani 1 1 d .
H8A H 0.2946 -0.2086 0.4027 0.055 Uiso 1 1 calc R
H8B H 0.2958 -0.1161 0.4452 0.055 Uiso 1 1 calc R
C9 C 0.4688(7) -0.1510(7) 0.4377(6) 0.0554(17) Uani 1 1 d .
H9A H 0.4975 -0.1999 0.4085 0.066 Uiso 1 1 calc R
H9B H 0.4960 -0.1015 0.4086 0.066 Uiso 1 1 calc R
C10 C 0.2361(6) -0.2663(6) 0.1984(7) 0.0553(17) Uani 1 1 d .
H10A H 0.1851 -0.2878 0.1259 0.066 Uiso 1 1 calc R
H10B H 0.1953 -0.2833 0.2495 0.066 Uiso 1 1 calc R
C11 C 0.3676(6) -0.3048(6) 0.2344(6) 0.0490(15) Uani 1 1 d .
C12 C 0.4593(6) -0.2771(6) 0.1917(6) 0.0499(15) Uani 1 1 d .
H12 H 0.4404 -0.2335 0.1406 0.060 Uiso 1 1 calc R
C13 C 0.5759(6) -0.3147(6) 0.2257(6) 0.0486(15) Uani 1 1 d .
H13 H 0.6368 -0.2945 0.1987 0.058 Uiso 1 1 calc R
C14 C 0.5200(6) -0.4068(7) 0.3366(6) 0.0501(16) Uani 1 1 d .
H14 H 0.5406 -0.4513 0.3866 0.060 Uiso 1 1 calc R
C15 C 0.4009(7) -0.3710(7) 0.3065(7) 0.0581(18) Uani 1 1 d .
H15 H 0.3421 -0.3920 0.3353 0.070 Uiso 1 1 calc R
C16 C 0.3558(6) 0.0808(6) 0.5721(5) 0.0449(17) Uani 1 1 d .
C17 C 0.3991(6) 0.0374(6) 0.6844(5) 0.0410(14) Uani 1 1 d .
C18 C 0.5608(6) 0.1517(7) 0.7682(6) 0.0506(15) Uani 1 1 d .
C19 C 0.4889(5) 0.0743(7) 0.7775(4) 0.0443(15) Uani 1 1 d .
C20 C 0.5142(6) 0.0393(6) 0.8808(5) 0.0447(15) Uani 1 1 d .
H20 H 0.5687 0.0670 0.9432 0.054 Uiso 1 1 calc R
C21 C 0.4594(6) -0.0369(7) 0.8929(5) 0.0447(14) Uani 1 1 d .
C22 C 0.3730(6) -0.0739(6) 0.7989(6) 0.0499(15) Uani 1 1 d .
H22 H 0.3357 -0.1248 0.8052 0.060 Uiso 1 1 calc R
C23 C 0.3412(6) -0.0373(6) 0.6972(5) 0.0452(14) Uani 1 1 d .
H23 H 0.2804 -0.0625 0.6360 0.054 Uiso 1 1 calc R
C24 C 0.5000 -0.0830(8) 1.0000 0.050(2) Uani 1 2 d S
N1 N 0.2557(5) -0.0430(6) 0.2510(4) 0.0433(12) Uani 1 1 d .
N2 N 0.2377(5) -0.1741(6) 0.1936(5) 0.0479(13) Uani 1 1 d .
N3 N 0.6075(5) -0.3795(6) 0.2961(4) 0.0442(11) Uani 1 1 d .
O1 O 0.6285(5) 0.1481(6) 0.7075(4) 0.0557(12) Uani 1 1 d .
O2 O 0.5564(7) 0.2151(6) 0.8209(6) 0.092(2) Uani 1 1 d .
O3 O 0.3354(6) 0.1543(6) 0.5659(4) 0.0704(15) Uani 1 1 d .
O4 O 0.3426(6) 0.0304(6) 0.4934(4) 0.0600(13) Uani 1 1 d .
O5 O 0.5000 -0.1585(7) 1.0000 0.068(2) Uani 1 2 d S
O1W O 0.3269(9) 0.2905(7) 0.4169(9) 0.119(3) Uani 1 1 d D
O2W O 0.5000 -0.5703(4) 0.5000 0.162(6) Uani 1 2 d SD
H1A H 0.388(13) 0.274(18) 0.398(16) 0.243 Uiso 1 1 d D
H1B H 0.358(19) 0.281(19) 0.486(5) 0.243 Uiso 1 1 d D
H2A H 0.504(9) -0.5613(11) 0.437(3) 0.243 Uiso 0.50 1 d PD
H2B H 0.5000 -0.6237(4) 0.5000 0.243 Uiso 1 2 d SD

loop_
_atom_site_aniso_label
_atom_site_aniso_U_11
_atom_site_aniso_U_22
_atom_site_aniso_U_33
_atom_site_aniso_U_23
_atom_site_aniso_U_13
_atom_site_aniso_U_12
Zn1 0.0504(4) 0.0360(3) 0.0407(3) -0.0003(3) 0.0200(3) 0.0028(4)
C1 0.042(3) 0.047(4) 0.046(4) -0.005(3) 0.017(3) 0.002(3)
C2 0.059(4) 0.055(4) 0.048(4) 0.010(3) 0.022(3) 0.007(3)
C3 0.057(4) 0.088(6) 0.041(4) 0.009(4) 0.012(3) 0.010(4)
C4 0.060(5) 0.105(7) 0.048(4) -0.018(4) 0.017(4) 0.005(4)
C5 0.060(5) 0.090(6) 0.048(4) -0.027(4) 0.015(4) 0.004(4)
C6 0.043(4) 0.058(4) 0.051(4) -0.013(3) 0.017(3) 0.003(3)
C7 0.046(3) 0.035(3) 0.056(4) -0.010(3) 0.020(3) -0.004(2)
C8 0.058(4) 0.037(3) 0.046(4) 0.000(3) 0.024(3) -0.004(3)
C9 0.050(4) 0.061(5) 0.057(4) -0.005(3) 0.022(3) -0.003(3)
C10 0.046(4) 0.039(4) 0.081(5) -0.011(3) 0.024(3) -0.003(3)
C11 0.047(3) 0.031(3) 0.074(4) -0.011(3) 0.028(3) -0.002(3)
C12 0.058(4) 0.031(3) 0.066(4) 0.007(3) 0.029(3) 0.005(3)
C13 0.054(4) 0.042(3) 0.063(4) 0.002(3) 0.037(3) -0.001(3)
C14 0.054(4) 0.050(4) 0.055(4) 0.010(3) 0.030(3) 0.000(3)
C15 0.062(4) 0.052(4) 0.073(5) -0.001(3) 0.040(4) -0.010(3)
C16 0.045(3) 0.051(5) 0.041(3) -0.008(3) 0.019(3) -0.003(3)
C17 0.045(3) 0.045(4) 0.038(3) -0.004(2) 0.022(3) 0.000(2)
C18 0.054(4) 0.049(4) 0.052(4) -0.009(3) 0.024(3) -0.012(3)
C19 0.043(3) 0.057(4) 0.041(3) -0.007(3) 0.026(2) 0.000(3)
C20 0.054(3) 0.050(4) 0.037(3) -0.006(2) 0.024(3) -0.005(2)
C21 0.051(4) 0.057(4) 0.031(3) -0.002(2) 0.021(3) 0.003(3)
C22 0.057(4) 0.050(4) 0.051(4) 0.000(3) 0.030(3) -0.006(3)
C23 0.050(3) 0.047(4) 0.041(3) -0.012(3) 0.019(3) -0.009(3)
C24 0.054(5) 0.049(6) 0.054(5) 0.000 0.030(5) 0.000
N1 0.043(3) 0.042(3) 0.043(3) 0.001(2) 0.014(2) 0.005(2)
N2 0.042(3) 0.040(3) 0.060(3) -0.016(2) 0.017(2) -0.001(2)
N3 0.049(3) 0.040(3) 0.050(3) -0.003(2) 0.024(2) 0.002(2)
O1 0.063(3) 0.046(3) 0.075(3) 0.009(2) 0.046(3) 0.004(2)
O2 0.126(6) 0.073(4) 0.110(5) -0.043(4) 0.081(5) -0.041(4)
O3 0.115(5) 0.041(3) 0.054(3) 0.004(2) 0.030(3) 0.014(3)
O4 0.095(4) 0.048(3) 0.035(2) -0.0017(19) 0.021(2) 0.005(2)
O5 0.109(6) 0.050(5) 0.052(4) 0.000 0.036(4) 0.000
O1W 0.110(7) 0.063(5) 0.161(9) -0.009(6) 0.022(6) 0.014(4)
O2W 0.180(14) 0.075(8) 0.183(15) 0.000 0.007(11) 0.000

loop_
_atom_type_symbol
_atom_type_description
_atom_type_scat_dispersion_real
_atom_type_scat_dispersion_imag
_atom_type_scat_source
C C 0.0033 0.0016 'International Tables Vol C Tables 4.2.6.8 and 6.1.1.4'
H H 0.0000 0.0000 'International Tables Vol C Tables 4.2.6.8 and 6.1.1.4'
N N 0.0061 0.0033 'International Tables Vol C Tables 4.2.6.8 and 6.1.1.4'
O O 0.0106 0.0060 'International Tables Vol C Tables 4.2.6.8 and 6.1.1.4'
Zn Zn 0.2839 1.4301 'International Tables Vol C Tables 4.2.6.8 and 6.1.1.4'

loop_
_geom_angle_atom_site_label_1
_geom_angle_atom_site_label_2
_geom_angle_atom_site_label_3
_geom_angle
_geom_angle_site_symmetry_1
_geom_angle_site_symmetry_3
O4 Zn1 O1 119.8(2) . 2_656
O4 Zn1 N1 107.4(5) . .
O1 Zn1 N1 113.0(2) 2_656 .
O4 Zn1 N3 110.8(2) . 3_455
O1 Zn1 N3 98.4(2) 2_656 3_455
N1 Zn1 N3 106.4(2) . 3_455
N1 C1 C6 109.9(6) . .
N1 C1 C2 130.3(6) . .
C6 C1 C2 119.8(6) . .
C3 C2 C1 117.4(7) . .
C3 C2 H2 121.3 . .
C1 C2 H2 121.3 . .
C2 C3 C4 121.6(8) . .
C2 C3 H3 119.2 . .
C4 C3 H3 119.2 . .
C5 C4 C3 121.8(7) . .
C5 C4 H4 119.1 . .
C3 C4 H4 119.1 . .
C4 C5 C6 116.7(8) . .
C4 C5 H5 121.7 . .
C6 C5 H5 121.7 . .
C1 C6 N2 105.0(6) . .
C1 C6 C5 122.7(8) . .
N2 C6 C5 132.4(7) . .
N1 C7 N2 110.1(6) . .
N1 C7 C8 126.1(6) . .
N2 C7 C8 123.5(6) . .
C7 C8 C9 109.8(6) . .
C7 C8 H8A 109.7 . .
C9 C8 H8A 109.7 . .
C7 C8 H8B 109.7 . .
C9 C8 H8B 109.7 . .
H8A C8 H8B 108.2 . .
C9 C9 C8 112.8(7) 2_656 .
C9 C9 H9A 109.0 2_656 .
C8 C9 H9A 109.0 . .
C9 C9 H9B 109.0 2_656 .
C8 C9 H9B 109.0 . .
H9A C9 H9B 107.8 . .
N2 C10 C11 113.2(5) . .
N2 C10 H10A 108.9 . .
C11 C10 H10A 108.9 . .
N2 C10 H10B 108.9 . .
C11 C10 H10B 108.9 . .
H10A C10 H10B 107.8 . .
C15 C11 C12 117.0(6) . .
C15 C11 C10 121.3(6) . .
C12 C11 C10 121.6(7) . .
C13 C12 C11 119.4(6) . .
C13 C12 H12 120.3 . .
C11 C12 H12 120.3 . .
N3 C13 C12 123.2(6) . .
N3 C13 H13 118.4 . .
C12 C13 H13 118.4 . .
N3 C14 C15 121.8(6) . .
N3 C14 H14 119.1 . .
C15 C14 H14 119.1 . .
C11 C15 C14 120.8(6) . .
C11 C15 H15 119.6 . .
C14 C15 H15 119.6 . .
O3 C16 O4 127.4(6) . .
O3 C16 C17 119.8(6) . .
O4 C16 C17 112.8(6) . .
C19 C17 C23 118.7(6) . .
C19 C17 C16 121.2(6) . .
C23 C17 C16 119.9(6) . .
O2 C18 O1 122.2(6) . .
O2 C18 C19 119.9(6) . .
O1 C18 C19 117.9(6) . .
C20 C19 C17 120.0(6) . .
C20 C19 C18 118.7(6) . .
C17 C19 C18 121.2(6) . .
C19 C20 C21 121.0(6) . .
C19 C20 H20 119.5 . .
C21 C20 H20 119.5 . .
C22 C21 C20 117.9(6) . .
C22 C21 C24 119.5(7) . .
C20 C21 C24 122.3(6) . .
C23 C22 C21 121.6(7) . .
C23 C22 H22 119.2 . .
C21 C22 H22 119.2 . .
C22 C23 C17 120.6(6) . .
C22 C23 H23 119.7 . .
C17 C23 H23 119.7 . .
O5 C24 C21 119.5(4) . 2_657
O5 C24 C21 119.5(4) . .
C21 C24 C21 120.9(9) 2_657 .
C7 N1 C1 106.7(5) . .
C7 N1 Zn1 129.8(4) . .
C1 N1 Zn1 123.4(4) . .
C7 N2 C6 108.2(6) . .
C7 N2 C10 125.0(7) . .
C6 N2 C10 126.6(6) . .
C13 N3 C14 117.8(5) . .
C13 N3 Zn1 121.9(4) . 3_545
C14 N3 Zn1 120.3(4) . 3_545
C18 O1 Zn1 136.7(5) . 2_656
C16 O4 Zn1 124.0(4) . .
H1A O1W H1B 101.00 . .
H2A O2W H2B 99.7(11) . .

loop_
_geom_bond_atom_site_label_1
_geom_bond_atom_site_label_2
_geom_bond_distance
_geom_bond_site_symmetry_2
Zn1 O4 1.913(5) .
Zn1 O1 1.922(5) 2_656
Zn1 N1 2.007(11) .
Zn1 N3 2.056(5) 3_455
C1 N1 1.376(8) .
C1 C6 1.376(10) .
C1 C2 1.405(10) .
C2 C3 1.372(10) .
C2 H2 0.9300 .
C3 C4 1.398(14) .
C3 H3 0.9300 .
C4 C5 1.355(14) .
C4 H4 0.9300 .
C5 C6 1.401(10) .
C5 H5 0.9300 .
C6 N2 1.381(10) .
C7 N1 1.320(9) .
C7 N2 1.366(8) .
C7 C8 1.469(10) .
C8 C9 1.514(10) .
C8 H8A 0.9700 .
C8 H8B 0.9700 .
C9 C9 1.511(14) 2_656
C9 H9A 0.9700 .
C9 H9B 0.9700 .
C10 N2 1.470(9) .
C10 C11 1.508(9) .
C10 H10A 0.9700 .
C10 H10B 0.9700 .
C11 C15 1.368(10) .
C11 C12 1.404(9) .
C12 C13 1.359(10) .
C12 H12 0.9300 .
C13 N3 1.338(8) .
C13 H13 0.9300 .
C14 N3 1.342(8) .
C14 C15 1.373(10) .
C14 H14 0.9300 .
C15 H15 0.9300 .
C16 O3 1.190(9) .
C16 O4 1.263(7) .
C16 C17 1.524(9) .
C17 C19 1.392(8) .
C17 C23 1.394(9) .
C18 O2 1.230(9) .
C18 O1 1.277(8) .
C18 C19 1.502(10) .
C19 C20 1.383(8) .
C20 C21 1.394(9) .
C20 H20 0.9300 .
C21 C22 1.385(9) .
C21 C24 1.489(8) .
C22 C23 1.366(9) .
C22 H22 0.9300 .
C23 H23 0.9300 .
C24 O5 1.203(13) .
C24 C21 1.489(8) 2_657
N3 Zn1 2.056(5) 3_545
O1 Zn1 1.922(5) 2_656
O1W H1A 0.85(16) .
O1W H1B 0.85(7) .
O2W H2A 0.8500(11) .
O2W H2B 0.851(9) .

loop_
_geom_hbond_atom_site_label_D
_geom_hbond_atom_site_label_H
_geom_hbond_atom_site_label_A
_geom_hbond_distance_DH
_geom_hbond_distance_HA
_geom_hbond_distance_DA
_geom_hbond_angle_DHA
_geom_hbond_site_symmetry_A
O1W H1A O1 0.85(16) 2.4(2) 2.930(11) 121(21) 2_656
O2W H2B O1W 0.851(9) 2.299(13) 2.886(15) 126.4(4) 1_545
O2W H2B O1W 0.851(9) 2.299(13) 2.886(15) 126.4(4) 2_646
O1W H1B O3 0.85(7) 2.3(3) 2.884(13) 124.00 .

loop_
_geom_torsion_atom_site_label_1
_geom_torsion_atom_site_label_2
_geom_torsion_atom_site_label_3
_geom_torsion_atom_site_label_4
_geom_torsion
_geom_torsion_site_symmetry_1
_geom_torsion_site_symmetry_4
N1 C1 C2 C3 179.3(7) . .
C6 C1 C2 C3 0.7(9) . .
C1 C2 C3 C4 -1.0(11) . .
C2 C3 C4 C5 1.3(12) . .
C3 C4 C5 C6 -1.0(12) . .
N1 C1 C6 N2 1.1(7) . .
C2 C1 C6 N2 -180.0(6) . .
N1 C1 C6 C5 -179.4(6) . .
C2 C1 C6 C5 -0.5(10) . .
C4 C5 C6 C1 0.6(11) . .
C4 C5 C6 N2 179.9(7) . .
N1 C7 C8 C9 -82.0(8) . .
N2 C7 C8 C9 92.3(8) . .
C7 C8 C9 C9 159.9(4) . 2_656
N2 C10 C11 C15 138.7(7) . .
N2 C10 C11 C12 -44.5(10) . .
C15 C11 C12 C13 -2.1(10) . .
C10 C11 C12 C13 -179.1(7) . .
C11 C12 C13 N3 2.3(11) . .
C12 C11 C15 C14 1.5(11) . .
C10 C11 C15 C14 178.4(7) . .
N3 C14 C15 C11 -0.9(11) . .
O3 C16 C17 C19 -41.8(9) . .
O4 C16 C17 C19 140.0(6) . .
O3 C16 C17 C23 133.1(7) . .
O4 C16 C17 C23 -45.2(8) . .
C23 C17 C19 C20 -3.4(9) . .
C16 C17 C19 C20 171.6(6) . .
C23 C17 C19 C18 176.0(6) . .
C16 C17 C19 C18 -9.1(9) . .
O2 C18 C19 C20 -57.2(10) . .
O1 C18 C19 C20 120.5(7) . .
O2 C18 C19 C17 123.4(8) . .
O1 C18 C19 C17 -58.8(9) . .
C17 C19 C20 C21 5.6(9) . .
C18 C19 C20 C21 -173.8(6) . .
C19 C20 C21 C22 -3.7(9) . .
C19 C20 C21 C24 170.1(5) . .
C20 C21 C22 C23 -0.3(10) . .
C24 C21 C22 C23 -174.3(6) . .
C21 C22 C23 C17 2.4(10) . .
C19 C17 C23 C22 -0.6(9) . .
C16 C17 C23 C22 -175.6(6) . .
C22 C21 C24 O5 28.2(6) . .
C20 C21 C24 O5 -145.6(5) . .
C22 C21 C24 C21 -151.8(6) . 2_657
C20 C21 C24 C21 34.4(5) . 2_657
N2 C7 N1 C1 1.2(7) . .
C8 C7 N1 C1 176.2(6) . .
N2 C7 N1 Zn1 178.3(4) . .
C8 C7 N1 Zn1 -6.8(10) . .
C6 C1 N1 C7 -1.5(7) . .
C2 C1 N1 C7 179.8(6) . .
C6 C1 N1 Zn1 -178.8(4) . .
C2 C1 N1 Zn1 2.4(9) . .
O4 Zn1 N1 C7 1.8(6) . .
O1 Zn1 N1 C7 136.2(6) 2_656 .
N3 Zn1 N1 C7 -116.9(6) 3_455 .
O4 Zn1 N1 C1 178.5(5) . .
O1 Zn1 N1 C1 -47.1(5) 2_656 .
N3 Zn1 N1 C1 59.7(5) 3_455 .
N1 C7 N2 C6 -0.5(7) . .
C8 C7 N2 C6 -175.6(6) . .
N1 C7 N2 C10 -176.7(6) . .
C8 C7 N2 C10 8.2(10) . .
C1 C6 N2 C7 -0.4(7) . .
C5 C6 N2 C7 -179.8(7) . .
C1 C6 N2 C10 175.7(6) . .
C5 C6 N2 C10 -3.7(12) . .
C11 C10 N2 C7 -76.6(9) . .
C11 C10 N2 C6 107.9(8) . .
C12 C13 N3 C14 -1.7(10) . .
C12 C13 N3 Zn1 177.7(5) . 3_545
C15 C14 N3 C13 1.0(10) . .
C15 C14 N3 Zn1 -178.4(5) . 3_545
O2 C18 O1 Zn1 150.5(7) . 2_656
C19 C18 O1 Zn1 -27.2(10) . 2_656
O3 C16 O4 Zn1 -0.8(10) . .
C17 C16 O4 Zn1 177.3(4) . .
O1 Zn1 O4 C16 57.4(6) 2_656 .
N1 Zn1 O4 C16 -171.8(5) . .
N3 Zn1 O4 C16 -56.0(6) 3_455 .
